data_4317668
loop_
_publ_author_name
'Vadapalli Chandrasekhar'
'Savariraj Kingsley'
'Brian Rhatigan'
'Matthew K. Lam. '
'Arnold L. Rheingold'

_publ_contact_author
; 
     Chandrasekhar. V
     Department of Chemistry
     IIT, Kanpur 208 016
     India
;
_publ_contact_author_email vc@iitk.ac.in
_publ_contact_author_fax '+91 512 597 436'
_publ_contact_author_phone '+91 512 597 435'
_publ_section_title
;
 New Structural Forms in Molecular Metal Phosphonates: Novel Tri- and
 Hexanuclear Zinc(II) Cages Containing Phosphonate and Pyrazole Ligands
;
_journal_name_full 'Inorganic Chemistry'
_journal_page_first 1030
_journal_page_last 1032
_journal_paper_doi 10.1021/ic011154y
_journal_volume 41
_journal_year 2002
_chemical_formula_moiety 'C64 H84 Cl4 N16 O12 P4 Zn6, 4(C6 H6)'
_chemical_formula_sum 'C88 H108 Cl4 N16 O12 P4 Zn6'
_chemical_formula_weight 2239.90
_chemical_melting_point 168
_chemical_name_common 6Zn-cluster
_chemical_name_systematic
;
 ?
;
_space_group_IT_number 2
_symmetry_cell_setting triclinic
_symmetry_space_group_name_Hall '-P 1'
_symmetry_space_group_name_H-M 'P -1'
_atom_sites_solution_hydrogens geom
_atom_sites_solution_primary direct
_atom_sites_solution_secondary difmap
_audit_creation_method SHELXL-97
_cell_angle_alpha 97.4881(50)
_cell_angle_beta 94.3542(70)
_cell_angle_gamma 112.0637(60)
_cell_formula_units_Z 1
_cell_length_a 12.7594(20)
_cell_length_b 14.5816(20)
_cell_length_c 15.1866(20)
_cell_measurement_temperature 203(2)
_cell_measurement_theta_max 24
_cell_measurement_theta_min 1.5
_cell_volume 2572.2(6)
_computing_cell_refinement 'Bruker SMART'
_computing_data_collection 'Bruker SMART'
_computing_data_reduction 'Bruker SHELXTL'
_computing_molecular_graphics 'Bruker SHELXTL'
_computing_publication_material 'Bruker SHELXTL'
_computing_structure_refinement 'SHELXL-97 (Sheldrick, 1997)'
_computing_structure_solution 'SHELXS-97 (Sheldrick, 1990)'
_diffrn_ambient_temperature 203(2)
_diffrn_measured_fraction_theta_full 0.914
_diffrn_measured_fraction_theta_max 0.914
_diffrn_measurement_device_type 'CCD area detector'
_diffrn_measurement_method 'phi and omega scans'
_diffrn_radiation_monochromator graphite
_diffrn_radiation_source 'fine-focus sealed tube'
_diffrn_radiation_type MoK\a
_diffrn_radiation_wavelength 0.71073
_diffrn_reflns_av_R_equivalents 0.0601
_diffrn_reflns_av_sigmaI/netI 0.0605
_diffrn_reflns_limit_h_max 10
_diffrn_reflns_limit_h_min -14
_diffrn_reflns_limit_k_max 16
_diffrn_reflns_limit_k_min -16
_diffrn_reflns_limit_l_max 17
_diffrn_reflns_limit_l_min -16
_diffrn_reflns_number 13321
_diffrn_reflns_theta_full 24.00
_diffrn_reflns_theta_max 24.00
_diffrn_reflns_theta_min 1.37
_exptl_absorpt_coefficient_mu 1.605
_exptl_absorpt_correction_T_max 0.8559
_exptl_absorpt_correction_T_min 0.6445
_exptl_absorpt_correction_type empirical
_exptl_absorpt_process_details SADABS
_exptl_crystal_colour colorless
_exptl_crystal_density_diffrn 1.446
_exptl_crystal_density_method 'not measured'
_exptl_crystal_description plate
_exptl_crystal_F_000 1152
_exptl_crystal_size_max 0.30
_exptl_crystal_size_mid 0.20
_exptl_crystal_size_min 0.10
_refine_diff_density_max 0.647
_refine_diff_density_min -0.710
_refine_diff_density_rms 0.099
_refine_ls_extinction_method none
_refine_ls_goodness_of_fit_ref 2.766
_refine_ls_hydrogen_treatment mixed
_refine_ls_matrix_type full
_refine_ls_number_parameters 586
_refine_ls_number_reflns 7392
_refine_ls_number_restraints 0
_refine_ls_restrained_S_all 2.766
_refine_ls_R_factor_all 0.1113
_refine_ls_R_factor_gt 0.0912
_refine_ls_shift/su_max 0.003
_refine_ls_shift/su_mean 0.001
_refine_ls_structure_factor_coef Fsqd
_refine_ls_weighting_details 'calc w=1/[\s^2^(Fo^2^)+(0.0580P)^2^+5.3350P] where P=(Fo^2^+2Fc^2^)/3'
_refine_ls_weighting_scheme calc
_refine_ls_wR_factor_gt 0.3339
_refine_ls_wR_factor_ref 0.3484
_reflns_number_gt 6986
_reflns_number_total 7392
_reflns_threshold_expression >2sigma(I)
_cod_data_source_file ic011154y_1.cif
_cod_data_source_block 6ZN-CLUSTER
_cod_depositor_comments
;
The following automatic conversions were performed:

'_atom_site_adp_type' tag value 'Uisi' was replaced with 'Uiso'
value.

'_exptl_absorpt_correction_type' value 'Empirical' changed to
'empirical' according to the built-in table from CIF Core dictionary
named 'cif_core.dic' version 2.4.1 from 2010-06-29.

Automatic conversion script
Id: cif_fix_values 1646 2011-03-28 12:23:43Z adriana 
;
_cod_original_cell_volume 2572.17(2)
_cod_database_code 4317668

loop_
_symmetry_equiv_pos_as_xyz
'x, y, z'
'-x, -y, -z'

loop_
_atom_site_label
_atom_site_type_symbol
_atom_site_fract_x
_atom_site_fract_y
_atom_site_fract_z
_atom_site_U_iso_or_equiv
_atom_site_adp_type
_atom_site_occupancy
_atom_site_symmetry_multiplicity
_atom_site_calc_flag
_atom_site_refinement_flags
_atom_site_disorder_assembly
_atom_site_disorder_group
Zn1 Zn 1.0399(1) 1.45165(9) -0.14177(8) 0.0027(1) Uani 1 1 d . . .
Zn2 Zn 0.9092(1) 1.1964(1) -0.02652(8) 0.0031(1) Uani 1 1 d . . .
Zn3 Zn 0.7683(1) 1.2071(1) -0.38045(9) 0.0034(1) Uani 1 1 d . . .
Cl1 Cl 0.7942(3) 1.1455(3) -0.5146(2) 0.0053(1) Uani 1 1 d . . .
Cl2 Cl 0.7786(3) 1.0689(3) 0.0219(2) 0.0051(1) Uani 1 1 d . . .
P1 P 0.9691(2) 1.2276(2) -0.2177(2) 0.0026(1) Uani 1 1 d . . .
P2 P 1.1635(2) 1.6118(2) 0.0342(2) 0.0027(1) Uani 1 1 d . . .
O1 O 1.1489(7) 1.5192(6) -0.0326(5) 0.0034(2) Uani 1 1 d . . .
O2 O 1.0578(7) 1.3265(5) -0.1636(5) 0.0030(2) Uani 1 1 d . . .
O3 O 0.8788(6) 1.4150(6) -0.1226(5) 0.0032(2) Uani 1 1 d . . .
O5 O 0.9031(7) 1.2477(6) -0.2939(5) 0.0034(2) Uani 1 1 d . . .
O6 O 0.8888(7) 1.1640(6) -0.1574(5) 0.0032(2) Uani 1 1 d . . .
O7 O 0.8921(6) 1.3256(6) 0.0094(5) 0.0027(2) Uani 1 1 d . . .
N1 N 1.0786(8) 1.5472(7) -0.2306(7) 0.0032(2) Uani 1 1 d . . .
N2 N 1.1012(8) 1.6444(7) -0.1997(6) 0.0031(2) Uani 1 1 d . . .
H2A H 1.1090 1.6696 -0.1432 0.0037 Uiso 1 1 calc R . .
C1 C 1.0780(10) 1.5377(9) -0.3208(8) 0.0035(3) Uani 1 1 d . . .
C2 C 1.1004(11) 1.6314(11) -0.3438(8) 0.0045(3) Uani 1 1 d . . .
H2B H 1.1077 1.6474 -0.4016 0.0054 Uiso 1 1 calc R . .
C3 C 1.1102(11) 1.6974(10) -0.2662(9) 0.0041(3) Unai 1 1 d . . .
C4 C 1.0624(14) 1.4428(10) -0.3790(9) 0.0053(4) Uani 1 1 d . . .
H4B H 1.0474 1.3897 -0.3434 0.0079 Uiso 1 1 calc R . .
H4C H 1.1311 1.4512 -0.4062 0.0079 Uiso 1 1 calc R . .
H4D H 0.9984 1.4252 -0.4256 0.0079 Uiso 1 1 calc R . .
C5 C 1.1348(16) 1.8070(11) -0.2505(10) 0.0061(4) Uani 1 1 d . . .
H5A H 1.1361 1.8297 -0.1873 0.0092 Uiso 1 1 calc R . .
H5B H 1.0759 1.8191 -0.2853 0.0092 Uiso 1 1 calc R . .
H5C H 1.2083 1.8434 -0.2685 0.0092 Uiso 1 1 calc R . .
N3 N 1.0732(9) 1.2321(8) 0.0294(7) 0.0041(2) Uani 1 1 d . . .
N4 N 1.1558(9) 1.3172(10) 0.0129(8) 0.0053(3) Uani 1 1 d . . .
H4A H 1.1422 1.3635 -0.0107 0.0064 Uiso 1 1 calc R . .
C6 C 1.1279(11) 1.1832(11) 0.0698(8) 0.0039(3) Uani 1 1 d . . .
C7 C 1.2441(14) 1.2387(12) 0.0779(10) 0.0055(4) Uani 1 1 d . . .
C8 C 1.2618(11) 1.3210(11) 0.0376(10) 0.0049(3) Uani 1 1 d . . .
C9 C 1.0676(13) 1.0913(12) 0.1046(10) 0.0052(4) Uani 1 1 d . . .
H9A H 0.9861 1.0695 0.0872 0.0078 Uiso 1 1 calc R . .
H9B H 1.0844 1.1042 0.1694 0.0078 Uiso 1 1 calc R . .
H9C H 1.0925 1.0392 0.0801 0.0078 Uiso 1 1 calc R . .
C10 C 1.3672(15) 1.4101(17) 0.0251(17) 0.0097(8) Uani 1 1 d . . .
H10A H 1.3441 1.4529 -0.0089 0.0145 Uiso 1 1 calc R . .
H10B H 1.4172 1.3859 -0.0071 0.0145 Uiso 1 1 calc R . .
H10C H 1.4073 1.4481 0.0832 0.0145 Uiso 1 1 calc R . .
N5 N 0.7473(9) 1.3382(8) -0.3800(7) 0.0038(2) Uani 1 1 d . . .
N6 N 0.7830(9) 1.4102(8) -0.3055(7) 0.0042(3) Uani 1 1 d . . .
H6A H 0.8099 1.4021 -0.2540 0.0050 Uiso 1 1 calc R . .
C11 C 0.7111(11) 1.3786(12) -0.4444(10) 0.0051(4) Uani 1 1 d . . .
C12 C 0.7272(13) 1.4779(12) -0.4078(11) 0.0056(4) Uani 1 1 d . . .
H12A H 0.7102 1.5237 -0.4383 0.0067 Uiso 1 1 calc R . .
C13 C 0.7720(11) 1.4949(11) -0.3200(10) 0.0047(3) Uani 1 1 d . . .
C14 C 0.6610(13) 1.3235(15) -0.5372(9) 0.0063(5) Uani 1 1 d . . .
H14A H 0.6608 1.2564 -0.5430 0.0095 Uiso 1 1 calc R . .
H14B H 0.7063 1.3592 -0.5798 0.0095 Uiso 1 1 calc R . .
H14C H 0.5834 1.3192 -0.5493 0.0095 Uiso 1 1 calc R . .
C15 C 0.8068(15) 1.5836(12) -0.2457(13) 0.0065(4) Uani 1 1 d . . .
H15A H 0.8353 1.5674 -0.1913 0.0097 Uiso 1 1 calc R . .
H15B H 0.7413 1.6001 -0.2355 0.0097 Uiso 1 1 calc R . .
H15C H 0.8663 1.6407 -0.2623 0.0097 Uiso 1 1 calc R . .
N7 N 0.6411(8) 1.1154(8) -0.3245(7) 0.0043(3) Uani 1 1 d . . .
N8 N 0.6583(9) 1.0718(8) -0.2527(7) 0.0041(2) Uani 1 1 d . . .
H8A H 0.7237 1.0874 -0.2201 0.0049 Uiso 1 1 calc R . .
C16 C 0.5288(12) 1.0695(11) -0.3549(9) 0.0047(3) Uani 1 1 d . . .
C17 C 0.4787(13) 0.9972(13) -0.3060(11) 0.0062(4) Uani 1 1 d . . .
H17A H 0.4018 0.9522 -0.3163 0.0074 Uiso 1 1 calc R . .
C18 C 0.5581(13) 1.0010(12) -0.2402(11) 0.0065(5) Unai 1 1 d . . .
C19 C 0.4773(13) 1.1016(14) -0.4329(13) 0.0069(5) Uani 1 1 d . . .
H19A H 0.3962 1.0606 -0.4463 0.0103 Uiso 1 1 calc R . .
H19B H 0.5141 1.0930 -0.4852 0.0103 Uiso 1 1 calc R . .
H19C H 0.4887 1.1716 -0.4171 0.0103 Uiso 1 1 calc R . .
C20 C 0.5495(18) 0.9410(18) -0.1667(16) 0.0113(10) Uani 1 1 d . . .
H20A H 0.4709 0.8949 -0.1689 0.0169 Uiso 1 1 calc R . .
H20B H 0.5744 0.9857 -0.1093 0.0169 Uiso 1 1 calc R . .
H20C H 0.5976 0.9032 -0.1741 0.0169 Uiso 1 1 calc R . .
C21 C 1.0622(13) 1.1435(12) -0.3532(9) 0.0048(3) Uani 1 1 d . . .
H21A H 1.0259 1.1695 -0.3936 0.0058 Uiso 1 1 calc R . .
C22 C 1.1283(18) 1.0929(12) -0.3849(12) 0.0072(6) Uani 1 1 d . . .
H22A H 1.1357 1.0828 -0.4461 0.0087 Uiso 1 1 calc R . .
C23 C 1.1834(11) 1.0574(10) -0.3225(11) 0.0051(4) Uani 1 1 d . . .
H23A H 1.2298 1.0243 -0.3430 0.0061 Uiso 1 1 calc R . .
C24 C 1.1732(10) 1.0685(10) -0.2340(10) 0.0045(3) Uani 1 1 d . . .
H24A H 1.2119 1.0435 -0.1945 0.0054 Uiso 1 1 calc R . .
C25 C 1.1049(11) 1.1174(10) -0.2019(9) 0.0041(3) Uani 1 1 d . . .
H25A H 1.0961 1.1242 -0.1408 0.0049 Uiso 1 1 calc R . .
C26 C 1.0483(10) 1.1570(8) -0.2621(8) 0.0030(2) Uani 1 1 d . . .
C27 C 1.3699(13) 1.7611(13) 0.0139(12) 0.0066(5) Uani 1 1 d . . .
H27A H 1.3269 1.7744 -0.0321 0.0079 Uiso 1 1 calc R . .
C28 C 1.4873(13) 1.8183(14) 0.0327(14) 0.0070(5) Uani 1 1 d . . .
H28A H 1.5224 1.8687 -0.0008 0.0085 Uiso 1 1 calc R . .
C29 C 1.5495(18) 1.8010(20) 0.0987(18) 0.0121(10) Uani 1 1 d . . .
H29A H 1.6294 1.8348 0.1092 0.0146 Uiso 1 1 calc R . .
C30 C 1.4952(16) 1.7350(30) 0.1492(15) 0.0133(13) Uani 1 1 d . . .
H30A H 1.5376 1.7293 0.2002 0.0160 Uiso 1 1 calc R . .
C31 C 1.3830(17) 1.6747(17) 0.1318(15) 0.0097(7) Uani 1 1 d . . .
H31A H 1.3509 1.6258 0.1674 0.0116 Uiso 1 1 calc R . .
C32 C 1.3150(9) 1.6856(9) 0.0609(7) 0.0032(3) Uani 1 1 d . . .
C41 C 0.4320(30) 1.6060(20) -0.2210(20) 0.0116(9) Uani 1 1 d . . .
H41A H 0.4509 1.6726 -0.1940 0.0140 Uiso 1 1 calc R . .
C42 C 0.4940(20) 1.5840(40) -0.2900(30) 0.0190(30) Uani 1 1 d . . .
H42A H 0.5519 1.6349 -0.3115 0.0222 Uiso 1 1 calc R . .
C43 C 0.4610(20) 1.4860(40) -0.3221(18) 0.0162(19) Uani 1 1 d . . .
H43A H 0.5006 1.4671 -0.3664 0.0194 Uiso 1 1 calc R . .
C44 C 0.3760(30) 1.4120(30) -0.2950(20) 0.0130(11) Uani 1 1 d . . .
H44A H 0.3543 1.3444 -0.3202 0.0156 Uiso 1 1 calc R . .
C45 C 0.3257(19) 1.4410(20) -0.2303(18) 0.0102(8) Uani 1 1 d . . .
H45A H 0.2680 1.3906 -0.2082 0.0123 Uiso 1 1 calc R . .
C46 C 0.3520(20) 1.5350(30) -0.1954(17) 0.0119(10) Uani 1 1 d . . .
H46A H 0.3108 1.5508 -0.1510 0.0143 Uiso 1 1 calc R . .
C51 C 0.2270(20) 1.2709(15) -0.5307(13) 0.0080(6) Uani 1 1 d . . .
H51A H 0.2325 1.3273 -0.4898 0.0096 Uiso 1 1 calc R . .
C52 C 0.3295(16) 1.2535(16) -0.5405(13) 0.0079(5) Uani 1 1 d . . .
H52A H 0.4005 1.2938 -0.5065 0.0095 Uiso 1 1 calc R . .
C53 C 0.3136(19) 1.1740(20) -0.6032(15) 0.0099(8) Uani 1 1 d . . .
H53A H 0.3780 1.1603 -0.6147 0.0119 Uiso 1 1 calc R . .
C54 C 0.2131(17) 1.1129(15) -0.6507(14) 0.0077(5) Uani 1 1 d . . .
H54A H 0.2090 1.0583 -0.6934 0.0092 Uiso 1 1 calc R . .
C55 C 0.1147(19) 1.1300(17) -0.6368(14) 0.0095(7) Uani 1 1 d . . .
H55A H 0.0435 1.0862 -0.6687 0.0114 Uiso 1 1 calc R . .
C56 C 0.1235(14) 1.2117(17) -0.5759(13) 0.0077(6) Uani 1 1 d . . .
H56A H 0.0589 1.2260 -0.5662 0.0092 Uiso 1 1 calc R . .
H7A H 1.3014 1.2227 0.1064 0.0066 Uiso 1 1 calc R . .

loop_
_atom_site_aniso_label
_atom_site_aniso_U_11
_atom_site_aniso_U_22
_atom_site_aniso_U_33
_atom_site_aniso_U_23
_atom_site_aniso_U_13
_atom_site_aniso_U_12
Zn1 0.033(1) 0.026(1) 0.022(1) 0.005(1) 0.005(1) 0.011(1)
Zn2 0.040(1) 0.034(1) 0.024(1) 0.007(1) 0.006(1) 0.018(1)
Zn3 0.035(1) 0.038(1) 0.027(1) 0.006(1) 0.005(1) 0.011(1)
Cl1 0.059(2) 0.069(2) 0.026(2) -0.002(1) 0.007(1) 0.020(2)
Cl2 0.060(2) 0.048(2) 0.045(2) 0.021(2) 0.015(2) 0.013(2)
P1 0.031(2) 0.026(2) 0.023(1) 0.003(1) 0.006(1) 0.014(1)
P2 0.031(2) 0.029(2) 0.022(1) 0.004(1) 0.007(1) 0.013(1)
O1 0.037(5) 0.031(4) 0.031(4) 0.000(3) 0.003(3) 0.011(3)
O2 0.042(4) 0.018(4) 0.031(4) 0.000(3) 0.007(3) 0.012(3)
O3 0.035(4) 0.036(5) 0.025(4) 0.012(3) 0.009(3) 0.012(3)
O5 0.034(4) 0.038(5) 0.029(4) 0.012(3) 0.001(3) 0.011(3)
O6 0.042(5) 0.031(4) 0.024(4) 0.004(3) 0.009(3) 0.013(3)
O7 0.029(4) 0.032(4) 0.025(4) 0.000(3) 0.003(3) 0.019(3)
N1 0.036(6) 0.031(5) 0.039(6) 0.016(4) 0.019(4) 0.017(4)
N2 0.035(5) 0.030(5) 0.037(5) 0.005(4) 0.016(4) 0.022(4)
N3 0.042(6) 0.045(7) 0.037(6) 0.015(5) 0.010(5) 0.014(5)
N4 0.039(6) 0.064(8) 0.061(8) 0.040(6) -0.002(5) 0.016(5)
N5 0.047(6) 0.041(6) 0.033(6) 0.011(5) 0.005(4) 0.023(5)
N6 0.033(6) 0.054(7) 0.041(6) 0.020(5) 0.002(4) 0.015(5)
N7 0.031(6) 0.052(7) 0.032(6) 0.012(5) 0.004(4) 0.002(5)
N8 0.033(6) 0.040(6) 0.042(6) 0.004(5) -0.003(4) 0.007(5)
C1 0.041(7) 0.031(6) 0.025(6) 0.007(5) 0.010(5) 0.005(5)
C2 0.048(8) 0.062(9) 0.025(6) 0.015(6) 0.004(5) 0.017(6)
C3 0.048(8) 0.044(8) 0.037(7) 0.019(6) 0.012(6) 0.020(6)
C4 0.079(10) 0.037(8) 0.041(8) 0.008(6) 0.024(7) 0.019(7)
C5 0.114(13) 0.048(9) 0.042(8) 0.023(7) 0.023(8) 0.047(9)
C6 0.037(7) 0.067(9) 0.028(6) 0.019(6) 0.011(5) 0.033(6)
C7 0.072(11) 0.061(10) 0.049(9) 0.020(7) 0.005(7) 0.041(8)
C8 0.030(7) 0.052(9) 0.065(9) 0.013(7) -0.002(6) 0.015(6)
C9 0.059(9) 0.063(10) 0.044(8) 0.015(7) 0.001(6) 0.033(7)
C10 0.044(10) 0.105(17) 0.140(20) 0.070(15) 0.004(11) 0.012(10)
C11 0.038(8) 0.063(10) 0.064(9) 0.038(8) 0.025(6) 0.020(6)
C12 0.067(10) 0.056(10) 0.065(10) 0.030(8) 0.027(8) 0.036(8)
C13 0.041(8) 0.046(8) 0.059(9) 0.021(7) 0.009(6) 0.019(6)
C14 0.049(9) 0.102(13) 0.026(7) 0.024(7) -0.001(6) 0.014(8)
C15 0.076(11) 0.049(9) 0.083(12) 0.017(8) 0.016(9) 0.035(8)
C16 0.046(8) 0.052(9) 0.044(8) 0.013(6) 0.018(6) 0.015(6)
C17 0.044(8) 0.066(11) 0.060(10) 0.010(8) -0.005(7) 0.006(7)
C18 0.060(10) 0.057(10) 0.053(9) 0.023(8) -0.004(7) -0.007(7)
C19 0.040(8) 0.079(12) 0.084(12) 0.035(10) 0.001(8) 0.015(8)
C20 0.087(14) 0.114(19) 0.090(15) 0.065(14) -0.026(12) -0.021(12)
C21 0.067(9) 0.065(10) 0.033(7) 0.019(6) 0.016(6) 0.043(8)
C22 0.137(17) 0.037(8) 0.066(11) 0.015(7) 0.051(11) 0.052(10)
C23 0.039(8) 0.033(7) 0.089(12) -0.002(7) 0.022(7) 0.025(6)
C24 0.030(7) 0.048(8) 0.060(9) 0.005(6) 0.003(6) 0.020(6)
C25 0.052(8) 0.038(7) 0.037(7) 0.000(5) -0.005(5) 0.025(6)
C26 0.036(6) 0.024(6) 0.034(6) 0.003(5) -0.001(5) 0.018(5)
C27 0.039(9) 0.073(11) 0.074(11) 0.029(9) 0.014(7) 0.002(7)
C28 0.029(8) 0.081(12) 0.111(15) 0.039(11) 0.038(9) 0.019(8)
C29 0.052(12) 0.140(20) 0.103(18) 0.015(16) -0.017(12) -0.034(12)
C30 0.047(11) 0.250(40) 0.069(14) 0.072(18) -0.008(9) 0.011(15)
C31 0.075(13) 0.098(17) 0.095(16) 0.051(13) -0.004(11) 0.001(11)
C32 0.027(6) 0.052(8) 0.025(6) -0.004(5) 0.002(4) 0.028(5)
C41 0.120(20) 0.100(20) 0.150(30) 0.018(18) -0.020(20) 0.069(19)
C42 0.068(18) 0.290(50) 0.140(30) 0.150(40) -0.050(20) -0.020(20)
C43 0.050(16) 0.360(60) 0.077(17) 0.050(20) 0.043(13) 0.070(20)
C44 0.100(20) 0.160(30) 0.130(20) -0.020(20) -0.015(18) 0.070(20)
C45 0.063(13) 0.120(20) 0.093(17) 0.023(16) 0.012(12) 0.005(13)
C46 0.095(19) 0.180(30) 0.071(15) 0.016(18) 0.014(13) 0.040(20)
C51 0.120(18) 0.061(11) 0.060(11) 0.029(9) 0.018(11) 0.031(11)
C52 0.054(11) 0.094(15) 0.076(13) 0.017(11) 0.008(9) 0.013(9)
C53 0.073(14) 0.140(20) 0.075(14) -0.013(14) 0.005(10) 0.042(14)
C54 0.071(13) 0.084(14) 0.089(14) -0.002(10) 0.020(10) 0.049(11)
C55 0.091(15) 0.080(15) 0.068(13) 0.006(11) -0.018(11) -0.010(12)
C56 0.044(9) 0.122(18) 0.072(12) 0.049(12) 0.003(8) 0.031(10)

loop_
_atom_type_symbol
_atom_type_description
_atom_type_scat_dispersion_real
_atom_type_scat_dispersion_imag
_atom_type_scat_source
C C 0.0033 0.0016 'International Tables Vol C Tables 4.2.6.8 and 6.1.1.4'
H H 0.0000 0.0000 'International Tables Vol C Tables 4.2.6.8 and 6.1.1.4'
N N 0.0061 0.0033 'International Tables Vol C Tables 4.2.6.8 and 6.1.1.4'
O O 0.0106 0.0060 'International Tables Vol C Tables 4.2.6.8 and 6.1.1.4'
P P 0.1023 0.0942 'International Tables Vol C Tables 4.2.6.8 and 6.1.1.4'
Cl Cl 0.1484 0.1585 'International Tables Vol C Tables 4.2.6.8 and 6.1.1.4'
Zn Zn 0.2839 1.4301 'International Tables Vol C Tables 4.2.6.8 and 6.1.1.4'

loop_
_geom_angle_atom_site_label_1
_geom_angle_atom_site_label_2
_geom_angle_atom_site_label_3
_geom_angle
_geom_angle_site_symmetry_1
_geom_angle_site_symmetry_3
_geom_angle_publ_flag
O2 Zn1 O1 101.1(3) . . ?
O2 Zn1 O3 104.8(3) . . ?
O1 Zn1 O3 113.7(3) . . ?
O2 Zn1 N1 121.0(4) . . ?
O1 Zn1 N1 106.6(4) . . ?
O3 Zn1 N1 109.7(4) . . ?
O6 Zn2 O7 109.1(3) . . ?
O6 Zn2 N3 112.7(4) . . ?
O7 Zn2 N3 101.0(4) . . ?
O6 Zn2 Cl2 107.3(2) . . ?
O7 Zn2 Cl2 112.2(2) . . ?
N3 Zn2 Cl2 114.6(3) . . ?
O5 Zn3 N7 105.4(4) . . ?
O5 Zn3 N5 101.8(4) . . ?
N7 Zn3 N5 108.3(5) . . ?
O5 Zn3 Cl1 111.8(3) . . ?
N7 Zn3 Cl1 116.4(3) . . ?
N5 Zn3 Cl1 112.0(3) . . ?
O5 P1 O2 110.5(5) . . ?
O5 P1 O6 111.6(5) . . ?
O2 P1 O6 111.8(4) . . ?
O5 P1 C26 109.3(5) . . ?
O2 P1 C26 106.2(5) . . ?
O6 P1 C26 107.2(5) . . ?
O1 P2 O3 112.1(5) . 2_785 ?
O1 P2 O7 109.7(4) . 2_785 ?
O3 P2 O7 113.4(4) 2_785 2_785 ?
O1 P2 C32 107.0(5) . . ?
O3 P2 C32 106.1(5) 2_785 . ?
O7 P2 C32 108.3(5) 2_785 . ?
P2 O1 Zn1 130.7(5) . . ?
P1 O2 Zn1 125.9(5) . . ?
P2 O3 Zn1 122.6(5) 2_785 . ?
P1 O5 Zn3 150.4(5) . . ?
P1 O6 Zn2 124.3(5) . . ?
N2 N1 C1 106.9(9) . . ?
N2 N1 Zn1 117.3(7) . . ?
C1 N1 Zn1 135.5(8) . . ?
C3 N2 N1 111.8(10) . . ?
C6 N3 N4 106.1(10) . . ?
C6 N3 Zn2 134.9(9) . . ?
N4 N3 Zn2 118.0(8) . . ?
C8 N4 N3 111.8(11) . . ?
C11 N5 N6 105.8(11) . . ?
C11 N5 Zn3 133.1(10) . . ?
N6 N5 Zn3 120.9(8) . . ?
C13 N6 N5 112.5(11) . . ?
C16 N7 N8 105.6(10) . . ?
C16 N7 Zn3 129.9(9) . . ?
N8 N7 Zn3 123.5(7) . . ?
C18 N8 N7 109.7(10) . . ?
N1 C1 C2 107.8(11) . . ?
N1 C1 C4 123.4(11) . . ?
C2 C1 C4 128.7(11) . . ?
C1 C2 C3 107.7(11) . . ?
N2 C3 C2 105.8(12) . . ?
N2 C3 C5 122.8(12) . . ?
C2 C3 C5 131.3(12) . . ?
N3 C6 C7 108.5(12) . . ?
N3 C6 C9 122.5(12) . . ?
C7 C6 C9 128.8(12) . . ?
C8 C7 C6 108.7(12) . . ?
N4 C8 C7 104.6(12) . . ?
N4 C8 C10 120.6(13) . . ?
C7 C8 C10 134.5(14) . . ?
N5 C11 C12 108.3(14) . . ?
N5 C11 C14 123.7(15) . . ?
C12 C11 C14 127.9(14) . . ?
C13 C12 C11 107.3(13) . . ?
N6 C13 C12 106.0(13) . . ?
N6 C13 C15 120.7(13) . . ?
C12 C13 C15 133.3(14) . . ?
N7 C16 C17 109.5(13) . . ?
N7 C16 C19 120.4(12) . . ?
C17 C16 C19 130.1(14) . . ?
C18 C17 C16 108.2(14) . . ?
C17 C18 N8 106.8(13) . . ?
C17 C18 C20 131.0(15) . . ?
N8 C18 C20 122.1(14) . . ?
C22 C21 C26 121.6(13) . . ?
C21 C22 C23 117.7(14) . . ?
C24 C23 C22 123.2(12) . . ?
C23 C24 C25 119.6(13) . . ?
C24 C25 C26 119.8(12) . . ?
C21 C26 C25 118.2(11) . . ?
C21 C26 P1 122.8(9) . . ?
C25 C26 P1 119.0(9) . . ?
C32 C27 C28 122.0(16) . . ?
C29 C28 C27 119.7(17) . . ?
C30 C29 C28 118.1(18) . . ?
C29 C30 C31 124.0(2) . . ?
C30 C31 C32 119.8(18) . . ?
C27 C32 C31 115.6(14) . . ?
C27 C32 P2 121.1(10) . . ?
C31 C32 P2 123.3(12) . . ?
C46 C41 C42 121(3) . . ?
C43 C42 C41 114(2) . . ?
C44 C43 C42 124(3) . . ?
C45 C44 C43 116(3) . . ?
C46 C45 C44 123(3) . . ?
C41 C46 C45 121(3) . . ?
C56 C51 C52 124(2) . . ?
C53 C52 C51 113.2(18) . . ?
C54 C53 C52 125(2) . . ?
C53 C54 C55 120.0(19) . . ?
C56 C55 C54 119.0(17) . . ?
C51 C56 C55 118(2) . . ?

loop_
_geom_bond_atom_site_label_1
_geom_bond_atom_site_label_2
_geom_bond_distance
_geom_bond_site_symmetry_2
_geom_bond_publ_flag
Zn1 O2 1.913(7) . ?
Zn1 O3 1.976(7) . ?
Zn2 O6 1.956(7) . ?
Zn2 N3 2.041(11) . ?
Zn3 O5 1.929(8) . ?
Zn3 N5 2.026(10) . ?
P1 O5 1.504(8) . ?
P1 O6 1.548(8) . ?
P2 O1 1.521(8) . ?
P2 O7 1.532(8) 2_785 ?
O3 P2 1.529(7) 2_785 ?
N1 N2 1.345(13) . ?
N2 C3 1.336(16) . ?
N3 N4 1.362(15) . ?
N5 C11 1.343(17) . ?
N6 C13 1.337(17) . ?
N7 N8 1.375(15) . ?
C1 C2 1.384(18) . ?
C2 C3 1.39(2) . ?
C6 C7 1.38(2) . ?
C7 C8 1.37(2) . ?
C11 C12 1.41(2) . ?
C12 C13 1.36(2) . ?
C16 C17 1.36(2) . ?
C17 C18 1.35(2) . ?
C21 C22 1.39(2) . ?
C22 C23 1.40(2) . ?
C24 C25 1.394(18) . ?
C27 C32 1.38(2) . ?
C28 C29 1.34(3) . ?
C30 C31 1.35(3) . ?
C41 C46 1.28(4) . ?
C42 C43 1.35(6) . ?
C44 C45 1.32(4) . ?
C51 C56 1.35(3) . ?
C52 C53 1.34(3) . ?
C54 C55 1.39(3) . ?
Zn1 O1 1.961(8) . ?
Zn1 N1 2.020(9) . ?
Zn2 O7 1.988(7) . ?
Zn2 Cl2 2.234(3) . ?
Zn3 N7 2.005(10) . ?
Zn3 Cl1 2.217(3) . ?
P1 O2 1.536(8) . ?
P1 C26 1.800(11) . ?
P2 O3 1.529(7) 2_785 ?
P2 C32 1.806(12) . ?
O7 P2 1.532(8) 2_785 ?
N1 C1 1.358(15) . ?
N3 C6 1.339(16) . ?
N4 C8 1.354(17) . ?
N5 N6 1.358(15) . ?
N7 C16 1.346(17) . ?
N8 C18 1.354(18) . ?
C1 C4 1.478(18) . ?
C3 C5 1.490(19) . ?
C6 C9 1.46(2) . ?
C8 C10 1.52(2) . ?
C11 C14 1.49(2) . ?
C13 C15 1.50(2) . ?
C16 C19 1.52(2) . ?
C18 C20 1.49(2) . ?
C21 C26 1.406(17) . ?
C23 C24 1.35(2) . ?
C25 C26 1.430(17) . ?
C27 C28 1.40(2) . ?
C29 C30 1.33(3) . ?
C31 C32 1.39(2) . ?
C41 C42 1.43(5) . ?
C43 C44 1.34(5) . ?
C45 C46 1.31(4) . ?
C51 C52 1.44(3) . ?
C53 C54 1.34(3) . ?
C55 C56 1.37(3) . ?

loop_
_geom_hbond_atom_site_label_D
_geom_hbond_atom_site_label_H
_geom_hbond_atom_site_label_A
_geom_hbond_distance_DH
_geom_hbond_distance_HA
_geom_hbond_distance_DA
_geom_hbond_angle_DHA
_geom_hbond_site_symmetry_A
N2 H2A O7 0.87 2.03 2.856(12) 159.0 2_785
N4 H4A O1 0.87 2.31 3.143(15) 160.9 .
N4 H4A O2 0.87 2.39 2.912(13) 119.1 .
N6 H6A O3 0.87 2.07 2.929(13) 167.6 .
N8 H8A O6 0.87 2.06 2.903(13) 162.8 .
